data_7131581
loop_
_publ_author_name
'Hussain, Zahid'
'Luo, Yong-An'
'Wu, Yile'
'Qu, Zheng-Wang'
'Grimme, Stefan'
'Stephan, Douglas W.'

_publ_section_title
;
 Reactivity of frustrated Lewis pairs with BOC protected
 diazocarboxylates: FLP capture of diazene.
;
_journal_issue 41
_journal_name_full 'Chemical communications (Cambridge, England)'
_journal_page_first 6191
_journal_page_last 6194
_journal_paper_doi 10.1039/d3cc01571h
_journal_volume 59
_journal_year 2023
_chemical_formula_moiety 'C44 H31 B F15 N2 O2 P, 0.25(C2 H3 N)'
_chemical_formula_sum 'C44.5 H31.75 B F15 N2.25 O2 P'
_chemical_formula_weight 956.75
_space_group_crystal_system triclinic
_space_group_IT_number 2
_space_group_name_Hall '-P 1'
_space_group_name_H-M_alt 'P -1'
_atom_sites_solution_hydrogens mixed
_audit_creation_date 2022-12-19
_audit_creation_method
;
Olex2 1.5
(compiled 2022.04.07 svn.rca3783a0 for OlexSys, GUI svn.r6498)
;
_audit_update_record
;
2022-12-30 deposited with the CCDC.	2023-04-19 downloaded from the CCDC.
;
_cell_angle_alpha 99.604(2)
_cell_angle_beta 106.074(2)
_cell_angle_gamma 93.126(2)
_cell_formula_units_Z 4
_cell_length_a 13.2472(4)
_cell_length_b 18.1497(6)
_cell_length_c 18.8421(6)
_cell_measurement_reflns_used 7653
_cell_measurement_temperature 302.00
_cell_measurement_theta_max 67.72
_cell_measurement_theta_min 2.49
_cell_volume 4267.8(2)
_computing_molecular_graphics 'Olex2 1.5 (Dolomanov et al., 2009)'
_computing_publication_material 'Olex2 1.5 (Dolomanov et al., 2009)'
_computing_structure_refinement 'XL  (Sheldrick, 2008)'
_computing_structure_solution 'SHELXT 2018/2 (Sheldrick, 2018)'
_diffrn_ambient_temperature 302.00
_diffrn_measured_fraction_theta_full 0.997
_diffrn_measured_fraction_theta_max 0.987
_diffrn_measurement_device_type 'Bruker APEX-II CCD'
_diffrn_measurement_method '\f and \w scans'
_diffrn_radiation_type CuK\a
_diffrn_radiation_wavelength 1.54178
_diffrn_reflns_av_R_equivalents 0.1058
_diffrn_reflns_av_unetI/netI 0.1133
_diffrn_reflns_Laue_measured_fraction_full 0.997
_diffrn_reflns_Laue_measured_fraction_max 0.987
_diffrn_reflns_limit_h_max 16
_diffrn_reflns_limit_h_min -16
_diffrn_reflns_limit_k_max 22
_diffrn_reflns_limit_k_min -22
_diffrn_reflns_limit_l_max 22
_diffrn_reflns_limit_l_min -20
_diffrn_reflns_number 55658
_diffrn_reflns_point_group_measured_fraction_full 0.997
_diffrn_reflns_point_group_measured_fraction_max 0.987
_diffrn_reflns_theta_full 67.679
_diffrn_reflns_theta_max 70.305
_diffrn_reflns_theta_min 3.163
_diffrn_standards_number 0
_exptl_absorpt_coefficient_mu 1.538
_exptl_absorpt_correction_type none
_exptl_crystal_density_diffrn 1.489
_exptl_crystal_description blocks
_exptl_crystal_F_000 1942
_refine_diff_density_max 0.896
_refine_diff_density_min -0.937
_refine_diff_density_rms 0.113
_refine_ls_extinction_method none
_refine_ls_goodness_of_fit_ref 0.963
_refine_ls_hydrogen_treatment constr
_refine_ls_matrix_type full
_refine_ls_number_parameters 1211
_refine_ls_number_reflns 16076
_refine_ls_number_restraints 0
_refine_ls_restrained_S_all 0.963
_refine_ls_R_factor_all 0.1588
_refine_ls_R_factor_gt 0.1101
_refine_ls_shift/su_max 0.001
_refine_ls_shift/su_mean 0.000
_refine_ls_structure_factor_coef Fsqd
_refine_ls_weighting_details 'w=1/[\s^2^(Fo^2^)+(0.2000P)^2^] where P=(Fo^2^+2Fc^2^)/3'
_refine_ls_weighting_scheme calc
_refine_ls_wR_factor_gt 0.2720
_refine_ls_wR_factor_ref 0.3298
_reflns_Friedel_coverage 0.000
_reflns_number_gt 7922
_reflns_number_total 16076
_reflns_threshold_expression 'I > 2\s(I)'
_cod_data_source_file d3cc01571h2.cif
_cod_data_source_block 4_CCDC1
_cod_depositor_comments 'Adding full bibliography for 7131578--7131581.cif.'
_cod_original_formula_sum 'C44.50 H31.75 B F15 N2.25 O2 P'
_cod_database_code 7131581
_shelx_shelxl_version_number 2018/3
_shelx_space_group_comment
;
The symmetry employed for this shelxl refinement is uniquely defined
by the following loop, which should always be used as a source of
symmetry information in preference to the above space-group names.
They are only intended as comments.
;
_olex2_refinement_description
;
1. Fixed Uiso
 At 1.2 times of:
  All C(H) groups, All N(H) groups
 At 1.5 times of:
  All C(H,H,H) groups
2. Others
 Fixed Sof: C29(0.5) H29A(0.5) H29B(0.5) H29C(0.5) C28(0.5) N2(0.5)
3.a Riding coordinates:
 N00P(H00P), N00X(H00X)
3.b Aromatic/amide H refined with riding coordinates:
 C01T(H01T), C01Z(H01Z), C026(H026), C24(H24), C02D(H02G), C02J(H02J),
 C02K(H02K), C02N(H02N), C02P(H02P), C02Q(H02Q), C02V(H02V), C02X(H02X), C1(H1),
  C5(H5), C13(H13), C7(H7), C8(H8), C9(H9), C10(H10), C11(H11), C14(H14),
 C19(H19), C21(H21), C25(H25)
3.c Idealised Me refined as rotating group:
 C02C(H02D,H02E,H02F), C02H(H02A,H02B,H02C), C3(H3A,H3B,H3C), C4(H4A,H4B,H4C),
 C16(H16A,H16B,H16C), C2(H2A,H2B,H2C), C17(H17A,H17B,H17C), C12(H12A,H12B,H12C),
  C15(H15A,H15B,H15C), C18(H18A,H18B,H18C), C20(H20A,H20B,H20C), C22(H22A,H22B,
 H22C), C29(H29A,H29B,H29C)
;
_olex2_submission_special_instructions 'No special instructions were received'

loop_
_space_group_symop_operation_xyz
'x, y, z'
'-x, -y, -z'

loop_
_atom_site_label
_atom_site_type_symbol
_atom_site_fract_x
_atom_site_fract_y
_atom_site_fract_z
_atom_site_U_iso_or_equiv
_atom_site_adp_type
_atom_site_occupancy
_atom_site_site_symmetry_order
_atom_site_calc_flag
_atom_site_refinement_flags_posn
_atom_site_refinement_flags_adp
_atom_site_refinement_flags_occupancy
_atom_site_disorder_assembly
_atom_site_disorder_group
P001 P 0.59777(10) 0.71794(7) 0.80909(7) 0.0612(3) Uani 1 1 d . . . . .
P002 P 0.08710(10) 0.24763(8) 0.68668(8) 0.0654(3) Uani 1 1 d . . . . .
F003 F 1.0536(2) 0.6771(2) 0.72054(18) 0.0808(9) Uani 1 1 d . . . . .
F004 F 0.7257(2) 0.54146(19) 0.69646(19) 0.0834(9) Uani 1 1 d . . . . .
F005 F 0.3116(3) 0.2052(2) 0.82039(18) 0.0850(9) Uani 1 1 d . . . . .
F006 F 0.1965(2) 0.0656(2) 0.5645(2) 0.0845(9) Uani 1 1 d . . . . .
F007 F 0.8326(3) 0.6867(2) 0.94211(19) 0.0871(9) Uani 1 1 d . . . . .
F008 F 0.5496(3) 0.1738(2) 0.6145(2) 0.0886(10) Uani 1 1 d . . . . .
F009 F 0.4399(3) 0.32488(19) 0.7786(2) 0.0849(9) Uani 1 1 d . . . . .
F00A F 0.5405(3) 0.07898(19) 0.7231(2) 0.0881(9) Uani 1 1 d . . . . .
F00B F 1.0849(3) 0.5906(2) 0.8389(2) 0.0888(9) Uani 1 1 d . . . . .
F00C F 0.3343(3) -0.01330(19) 0.6505(2) 0.0923(10) Uani 1 1 d . . . . .
F00D F 0.9358(3) 0.8187(2) 0.8891(2) 0.0964(11) Uani 1 1 d . . . . .
O00E O 0.8778(3) 0.7744(2) 0.7333(2) 0.0722(9) Uani 1 1 d . . . . .
F00F F 1.0353(3) 0.6213(3) 0.5799(2) 0.0978(11) Uani 1 1 d . . . . .
F00G F 0.9047(3) 0.4823(2) 0.7777(2) 0.0975(11) Uani 1 1 d . . . . .
O00H O 0.3871(3) 0.2887(2) 0.6227(2) 0.0737(9) Uani 1 1 d . . . . .
F00I F 0.7128(3) 0.4838(2) 0.5551(2) 0.1057(12) Uani 1 1 d . . . . .
F00J F 0.7793(3) 0.2699(3) 0.8946(2) 0.1100(13) Uani 1 1 d . . . . .
F00K F 0.2031(3) -0.0035(2) 0.4308(2) 0.1030(12) Uani 1 1 d . . . . .
F00L F 0.6308(3) 0.3687(2) 0.8706(2) 0.1032(12) Uani 1 1 d . . . . .
F00M F 0.8661(3) 0.5220(3) 0.4943(2) 0.1069(12) Uani 1 1 d . . . . .
O00N O 0.6990(3) 0.7613(2) 0.6934(2) 0.0793(10) Uani 1 1 d . . . . .
O00O O 0.2106(3) 0.2949(2) 0.5788(2) 0.0786(10) Uani 1 1 d . . . . .
N00P N 0.6915(3) 0.6712(2) 0.7878(2) 0.0632(10) Uani 1 1 d . . . . .
H00P H 0.664480 0.640612 0.745664 0.076 Uiso 1 1 d R U . . .
N00Q N 0.2806(3) 0.2225(2) 0.6671(2) 0.0626(10) Uani 1 1 d . . . . .
F00R F 0.2674(4) -0.0970(2) 0.7322(3) 0.1188(15) Uani 1 1 d . . . . .
F00S F 0.7304(3) 0.1243(2) 0.8190(3) 0.1132(14) Uani 1 1 d . . . . .
F00T F 0.2504(4) 0.1198(3) 0.9045(2) 0.1209(15) Uani 1 1 d . . . . .
N00U N 0.7917(3) 0.7030(2) 0.7877(2) 0.0618(9) Uani 1 1 d . . . . .
F00V F 0.5502(3) 0.1075(3) 0.4800(2) 0.1106(13) Uani 1 1 d . . . . .
F00W F 0.3789(4) 0.0164(3) 0.3856(2) 0.1152(14) Uani 1 1 d . . . . .
N00X N 0.1734(3) 0.1973(2) 0.6592(2) 0.0652(10) Uani 1 1 d . . . . .
H00X H 0.172816 0.155913 0.675714 0.078 Uiso 1 1 d R U . . .
F00Y F 1.2713(3) 0.6562(3) 0.9291(3) 0.1250(16) Uani 1 1 d . . . . .
F00Z F 0.8137(4) 0.5949(3) 1.0347(2) 0.1240(16) Uani 1 1 d . . . . .
F010 F 1.1217(4) 0.8824(3) 0.9735(3) 0.1284(17) Uani 1 1 d . . . . .
F011 F 1.2937(3) 0.8026(3) 0.9960(3) 0.139(2) Uani 1 1 d . . . . .
F012 F 0.8481(5) 0.4466(3) 1.0024(3) 0.142(2) Uani 1 1 d . . . . .
F013 F 0.2231(4) -0.0337(3) 0.8602(3) 0.1370(19) Uani 1 1 d . . . . .
F014 F 0.8948(5) 0.3948(2) 0.8732(3) 0.1397(19) Uani 1 1 d . . . . .
C015 C 0.8909(4) 0.6131(3) 0.7187(3) 0.0649(12) Uani 1 1 d . . . . .
C016 C 0.7818(4) 0.7485(3) 0.7340(3) 0.0640(12) Uani 1 1 d . . . . .
C017 C 0.3742(4) 0.1225(3) 0.6000(3) 0.0655(12) Uani 1 1 d . . . . .
C018 C 0.2865(4) 0.2708(3) 0.6185(3) 0.0643(12) Uani 1 1 d . . . . .
C019 C 0.5699(4) 0.6828(3) 0.8879(3) 0.0664(12) Uani 1 1 d . . . . .
C01A C 0.1404(4) 0.3442(3) 0.7195(3) 0.0719(13) Uani 1 1 d . . . . .
C01B C 0.4792(4) 0.6929(3) 0.7312(3) 0.0658(12) Uani 1 1 d . . . . .
C01C C 0.6394(4) 0.8166(3) 0.8369(3) 0.0697(13) Uani 1 1 d . . . . .
C01D C 0.4793(4) 0.2000(3) 0.7431(3) 0.0679(12) Uani 1 1 d . . . . .
C01E C 0.8661(4) 0.5900(3) 0.8533(3) 0.0686(13) Uani 1 1 d . . . . .
C01F C 0.9658(4) 0.6298(3) 0.6826(3) 0.0691(13) Uani 1 1 d . . . . .
C01G C 0.8067(4) 0.5632(3) 0.6703(3) 0.0696(13) Uani 1 1 d . . . . .
C01H C 0.5093(4) 0.2723(3) 0.7837(3) 0.0727(14) Uani 1 1 d . . . . .
C01I C 0.5518(4) 0.6050(3) 0.8845(3) 0.0716(13) Uani 1 1 d . . . . .
C01J C 0.4602(4) 0.1300(3) 0.5714(3) 0.0742(14) Uani 1 1 d . . . . .
C01K C 0.8441(5) 0.6129(3) 0.9207(3) 0.0768(15) Uani 1 1 d . . . . .
C01L C 0.9986(4) 0.7004(3) 0.8565(3) 0.0681(13) Uani 1 1 d . . . . .
C01M C 0.9596(4) 0.6016(3) 0.6092(3) 0.0733(13) Uani 1 1 d . . . . .
C01N C 0.0558(4) 0.2115(3) 0.7628(3) 0.0710(13) Uani 1 1 d . . . . .
C01O C 0.3212(4) 0.1023(3) 0.7288(3) 0.0713(13) Uani 1 1 d . . . . .
C01P C 0.8815(5) 0.5146(3) 0.8400(4) 0.0797(15) Uani 1 1 d . . . . .
C01Q C 0.5592(4) 0.1523(3) 0.7583(3) 0.0733(14) Uani 1 1 d . . . . .
C01R C 0.0254(4) 0.1343(4) 0.7545(3) 0.0790(15) Uani 1 1 d . . . . .
C01S C -0.0331(4) 0.2281(3) 0.6083(3) 0.0746(14) Uani 1 1 d . . . . .
C01T C 0.2233(5) 0.3586(3) 0.7860(4) 0.0799(15) Uani 1 1 d . . . . .
H01T H 0.246299 0.319149 0.809902 0.096 Uiso 1 1 calc R U . . .
C01U C 0.2895(4) 0.0777(3) 0.5473(3) 0.0707(13) Uani 1 1 d . . . . .
C01V C 0.8730(5) 0.5517(4) 0.5648(3) 0.0796(15) Uani 1 1 d . . . . .
C01W C 0.1057(5) 0.4045(4) 0.6814(4) 0.0850(16) Uani 1 1 d . . . . .
C01X C 1.0158(5) 0.7740(4) 0.8939(3) 0.0778(15) Uani 1 1 d . . . . .
C01Y C 1.0896(5) 0.6643(4) 0.8722(3) 0.0798(16) Uani 1 1 d . . . . .
C01Z C 0.5636(5) 0.7337(4) 0.9504(3) 0.0753(14) Uani 1 1 d . . . . .
H01Z H 0.574615 0.785106 0.951955 0.090 Uiso 1 1 calc R U . . .
C020 C 0.3109(4) 0.0239(3) 0.7113(4) 0.0799(16) Uani 1 1 d . . . . .
C021 C 0.7968(5) 0.5334(3) 0.5968(4) 0.0814(15) Uani 1 1 d . . . . .
C022 C 0.6825(4) 0.2467(4) 0.8455(3) 0.0822(16) Uani 1 1 d . . . . .
C023 C 0.8904(5) 0.8375(3) 0.6945(4) 0.0786(15) Uani 1 1 d . . . . .
C024 C 0.3005(4) 0.1301(4) 0.7959(3) 0.0754(14) Uani 1 1 d . . . . .
C025 C 0.6082(5) 0.2957(3) 0.8336(3) 0.0791(15) Uani 1 1 d . . . . .
C026 C 0.4887(5) 0.6583(3) 0.6615(3) 0.0786(15) Uani 1 1 d . . . . .
H026 H 0.555683 0.651240 0.656647 0.094 Uiso 1 1 calc R U . . .
C027 C 0.3786(4) 0.7060(3) 0.7389(3) 0.0776(15) Uani 1 1 d . . . . .
C028 C 0.6001(5) 0.8726(3) 0.7964(4) 0.0811(15) Uani 1 1 d . . . . .
C24 C 0.7225(5) 0.8367(3) 0.9046(3) 0.0781(15) Uani 1 1 d . . . . .
H24 H 0.749541 0.799458 0.930599 0.094 Uiso 1 1 calc R U . . .
C02A C 0.4628(5) 0.0958(4) 0.5019(4) 0.0845(16) Uani 1 1 d . . . . .
C02B C 0.6578(5) 0.1741(4) 0.8067(4) 0.0842(16) Uani 1 1 d . . . . .
C02C C 0.0219(5) 0.0764(3) 0.6862(4) 0.0863(17) Uani 1 1 d . . . . .
H02D H -0.015939 0.093372 0.641643 0.129 Uiso 1 1 calc R U . . .
H02E H -0.013138 0.029679 0.688830 0.129 Uiso 1 1 calc R U . . .
H02F H 0.092652 0.069368 0.684713 0.129 Uiso 1 1 calc R U . . .
C02D C -0.0227(5) 0.1995(4) 0.5365(4) 0.0867(17) Uani 1 1 d . . . . .
H02G H 0.044170 0.195437 0.530306 0.104 Uiso 1 1 calc R U . . .
C02E C 0.2892(5) 0.0412(4) 0.4774(4) 0.0823(15) Uani 1 1 d . . . . .
C02F C 1.1132(6) 0.8087(4) 0.9409(4) 0.096(2) Uani 1 1 d . . . . .
C02G C 0.3763(6) 0.0512(4) 0.4540(4) 0.0855(16) Uani 1 1 d . . . . .
C02H C 0.5545(5) 0.5455(3) 0.8197(4) 0.0859(17) Uani 1 1 d . . . . .
H02A H 0.520332 0.560724 0.773285 0.129 Uiso 1 1 calc R U . . .
H02B H 0.518270 0.499191 0.822344 0.129 Uiso 1 1 calc R U . . .
H02C H 0.626522 0.538404 0.822040 0.129 Uiso 1 1 calc R U . . .
C02I C 0.4190(5) 0.3539(3) 0.5929(4) 0.0801(15) Uani 1 1 d . . . . .
C02J C 0.5409(5) 0.7078(4) 1.0103(3) 0.0875(17) Uani 1 1 d . . . . .
H02J H 0.538050 0.741787 1.052299 0.105 Uiso 1 1 calc R U . . .
C02K C 0.0527(5) 0.2620(4) 0.8281(4) 0.0856(17) Uani 1 1 d . . . . .
H02K H 0.069587 0.313279 0.832580 0.103 Uiso 1 1 calc R U . . .
C02L C 0.2785(5) -0.0213(4) 0.7541(4) 0.0893(18) Uani 1 1 d . . . . .
C02M C 0.8370(6) 0.5665(4) 0.9703(3) 0.092(2) Uani 1 1 d . . . . .
C02N C 0.2908(5) 0.6810(5) 0.6751(4) 0.100(2) Uani 1 1 d . . . . .
H02N H 0.223308 0.688408 0.678541 0.121 Uiso 1 1 calc R U . . .
C02P C 0.5284(5) 0.5824(4) 0.9458(4) 0.0882(18) Uani 1 1 d . . . . .
H02P H 0.516200 0.531326 0.945224 0.106 Uiso 1 1 calc R U . . .
C02Q C 0.2722(5) 0.4309(4) 0.8171(4) 0.0930(19) Uani 1 1 d . . . . .
H02Q H 0.327598 0.439933 0.861478 0.112 Uiso 1 1 calc R U . . .
C02R C 0.2678(5) 0.0860(5) 0.8402(4) 0.093(2) Uani 1 1 d . . . . .
B02T B 0.3644(4) 0.1627(3) 0.6831(3) 0.0625(13) Uani 1 1 d . . . . .
C02V C 0.4012(6) 0.6343(4) 0.5995(4) 0.098(2) Uani 1 1 d . . . . .
H02V H 0.408639 0.611023 0.553648 0.117 Uiso 1 1 calc R U . . .
C02W C -0.1337(5) 0.2384(5) 0.6162(4) 0.0934(19) Uani 1 1 d . . . . .
C02X C 0.5229(6) 0.6333(5) 1.0073(4) 0.098(2) Uani 1 1 d . . . . .
H02X H 0.506708 0.616198 1.047058 0.117 Uiso 1 1 calc R U . . .
C1 C 0.0247(6) 0.2348(5) 0.8851(4) 0.101(2) Uani 1 1 d . . . . .
H1 H 0.026274 0.267726 0.928947 0.121 Uiso 1 1 calc R U . . .
B2 B 0.8864(4) 0.6528(3) 0.8034(3) 0.0642(13) Uani 1 1 d . . . . .
C3 C 0.3598(5) 0.7472(5) 0.8070(4) 0.100(2) Uani 1 1 d . . . . .
H3A H 0.367060 0.715392 0.843628 0.149 Uiso 1 1 calc R U . . .
H3B H 0.289662 0.762342 0.794825 0.149 Uiso 1 1 calc R U . . .
H3C H 0.410265 0.790904 0.827132 0.149 Uiso 1 1 calc R U . . .
C4 C 0.8354(6) 0.9025(4) 0.7220(5) 0.097(2) Uani 1 1 d . . . . .
H4A H 0.861276 0.915933 0.775789 0.145 Uiso 1 1 calc R U . . .
H4B H 0.760647 0.888098 0.707185 0.145 Uiso 1 1 calc R U . . .
H4C H 0.849427 0.944837 0.700295 0.145 Uiso 1 1 calc R U . . .
C16 C 0.3756(7) 0.4234(4) 0.6239(5) 0.104(2) Uani 1 1 d . . . . .
H16A H 0.403700 0.466295 0.609088 0.157 Uiso 1 1 calc R U . . .
H16B H 0.395462 0.430549 0.677759 0.157 Uiso 1 1 calc R U . . .
H16C H 0.299930 0.417432 0.604397 0.157 Uiso 1 1 calc R U . . .
C2 C 0.0183(7) 0.3962(4) 0.6088(4) 0.107(2) Uani 1 1 d . . . . .
H2A H 0.033926 0.360333 0.570733 0.161 Uiso 1 1 calc R U . . .
H2B H 0.012497 0.443875 0.593141 0.161 Uiso 1 1 calc R U . . .
H2C H -0.047234 0.379062 0.616187 0.161 Uiso 1 1 calc R U . . .
C17 C 0.3817(7) 0.3351(5) 0.5073(4) 0.111(2) Uani 1 1 d . . . . .
H17A H 0.305945 0.331176 0.490240 0.167 Uiso 1 1 calc R U . . .
H17B H 0.405323 0.288089 0.490169 0.167 Uiso 1 1 calc R U . . .
H17C H 0.410358 0.374036 0.487451 0.167 Uiso 1 1 calc R U . . .
C5 C 0.6447(7) 0.9470(4) 0.8283(5) 0.101(2) Uani 1 1 d . . . . .
H5 H 0.618746 0.985359 0.803580 0.122 Uiso 1 1 calc R U . . .
C13 C -0.0018(6) 0.1105(5) 0.8148(4) 0.099(2) Uani 1 1 d . . . . .
H13 H -0.017998 0.059463 0.812209 0.119 Uiso 1 1 calc R U . . .
C7 C 0.7641(6) 0.9104(4) 0.9330(4) 0.102(2) Uani 1 1 d . . . . .
H7 H 0.818215 0.922965 0.977931 0.123 Uiso 1 1 calc R U . . .
C8 C -0.2199(5) 0.2135(6) 0.5531(5) 0.114(3) Uani 1 1 d . . . . .
H8 H -0.287479 0.216734 0.558181 0.137 Uiso 1 1 calc R U . . .
C9 C 0.7246(7) 0.9650(4) 0.8941(5) 0.109(2) Uani 1 1 d . . . . .
H9 H 0.752532 1.014842 0.912758 0.131 Uiso 1 1 calc R U . . .
C10 C -0.2098(5) 0.1847(5) 0.4841(5) 0.109(2) Uani 1 1 d . . . . .
H10 H -0.269603 0.170073 0.443108 0.131 Uiso 1 1 calc R U . . .
C11 C -0.1113(6) 0.1774(5) 0.4755(4) 0.105(2) Uani 1 1 d . . . . .
H11 H -0.104050 0.157588 0.428516 0.125 Uiso 1 1 calc R U . . .
C12 C 1.0108(5) 0.8563(4) 0.7214(5) 0.106(2) Uani 1 1 d . . . . .
H12A H 1.030427 0.895283 0.697514 0.159 Uiso 1 1 calc R U . . .
H12B H 1.043836 0.812284 0.708569 0.159 Uiso 1 1 calc R U . . .
H12C H 1.033411 0.873194 0.774976 0.159 Uiso 1 1 calc R U . . .
C14 C 0.1579(6) 0.4753(4) 0.7157(5) 0.104(2) Uani 1 1 d . . . . .
H14 H 0.137346 0.515671 0.692474 0.125 Uiso 1 1 calc R U . . .
C15 C -0.1531(7) 0.2750(7) 0.6883(5) 0.135(3) Uani 1 1 d . . . . .
H15A H -0.156093 0.237945 0.718811 0.203 Uiso 1 1 calc R U . . .
H15B H -0.218940 0.296587 0.677080 0.203 Uiso 1 1 calc R U . . .
H15C H -0.096766 0.313683 0.715061 0.203 Uiso 1 1 calc R U . . .
C18 C 0.5188(5) 0.8594(4) 0.7203(4) 0.0931(18) Uani 1 1 d . . . . .
H18A H 0.539087 0.821635 0.686292 0.140 Uiso 1 1 calc R U . . .
H18B H 0.514170 0.905304 0.701204 0.140 Uiso 1 1 calc R U . . .
H18C H 0.451262 0.842758 0.724997 0.140 Uiso 1 1 calc R U . . .
C19 C 0.3032(6) 0.6460(5) 0.6078(4) 0.105(2) Uani 1 1 d . . . . .
H19 H 0.243642 0.629755 0.566948 0.126 Uiso 1 1 calc R U . . .
C23 C 0.2562(5) 0.0094(4) 0.8182(5) 0.098(2) Uani 1 1 d . . . . .
C20 C 0.8521(8) 0.8102(5) 0.6115(4) 0.113(3) Uani 1 1 d . . . . .
H20A H 0.776489 0.800451 0.595967 0.169 Uiso 1 1 calc R U . . .
H20B H 0.882336 0.764812 0.598652 0.169 Uiso 1 1 calc R U . . .
H20C H 0.872877 0.847841 0.586577 0.169 Uiso 1 1 calc R U . . .
C21 C 0.2377(6) 0.4891(4) 0.7815(6) 0.111(3) Uani 1 1 d . . . . .
H21 H 0.268927 0.537994 0.802357 0.133 Uiso 1 1 calc R U . . .
C25 C -0.0052(6) 0.1605(5) 0.8777(4) 0.110(3) Uani 1 1 d . . . . .
H25 H -0.027894 0.143201 0.915048 0.132 Uiso 1 1 calc R U . . .
C22 C 0.5386(6) 0.3592(5) 0.6204(6) 0.123(3) Uani 1 1 d . . . . .
H22A H 0.568191 0.398115 0.600990 0.184 Uiso 1 1 calc R U . . .
H22B H 0.561804 0.312077 0.603281 0.184 Uiso 1 1 calc R U . . .
H22C H 0.561634 0.370805 0.674410 0.184 Uiso 1 1 calc R U . . .
C27 C 1.1874(5) 0.6968(5) 0.9180(4) 0.094(2) Uani 1 1 d . . . . .
C26 C 1.1991(5) 0.7691(5) 0.9518(4) 0.098(2) Uani 1 1 d . . . . .
C30 C 0.8758(6) 0.4670(4) 0.8893(5) 0.098(2) Uani 1 1 d . . . . .
C6 C 0.8535(6) 0.4924(4) 0.9539(4) 0.098(2) Uani 1 1 d . . . . .
C29 C 0.4876(7) 0.9249(5) 1.0713(8) 0.076(3) Uani 0.5 1 d . . P . .
H29A H 0.420363 0.904573 1.073610 0.113 Uiso 0.5 1 calc R U P . .
H29B H 0.508647 0.972591 1.105070 0.113 Uiso 0.5 1 calc R U P . .
H29C H 0.539316 0.891013 1.085733 0.113 Uiso 0.5 1 calc R U P . .
C28 C 0.4799(16) 0.9340(9) 1.0026(18) 0.129(8) Uani 0.5 1 d . . P . .
N2 N 0.4726(10) 0.9308(6) 0.9436(7) 0.082(3) Uani 0.5 1 d . . P . .

loop_
_atom_site_aniso_label
_atom_site_aniso_U_11
_atom_site_aniso_U_22
_atom_site_aniso_U_33
_atom_site_aniso_U_23
_atom_site_aniso_U_13
_atom_site_aniso_U_12
P001 0.0587(6) 0.0638(7) 0.0615(7) 0.0137(5) 0.0198(5) -0.0066(5)
P002 0.0581(6) 0.0750(8) 0.0642(7) 0.0135(6) 0.0214(5) -0.0030(6)
F003 0.0640(16) 0.102(2) 0.0726(19) 0.0095(16) 0.0231(14) -0.0149(15)
F004 0.0707(18) 0.087(2) 0.089(2) -0.0002(16) 0.0327(16) -0.0182(15)
F005 0.089(2) 0.094(2) 0.0680(19) 0.0094(16) 0.0234(16) -0.0049(17)
F006 0.0625(17) 0.093(2) 0.089(2) 0.0032(17) 0.0174(15) -0.0063(15)
F007 0.104(2) 0.086(2) 0.0691(19) 0.0109(16) 0.0272(17) -0.0062(18)
F008 0.0659(18) 0.106(2) 0.091(2) 0.0099(18) 0.0286(16) -0.0138(17)
F009 0.0704(18) 0.0781(19) 0.097(2) 0.0046(17) 0.0181(16) 0.0006(15)
F00A 0.0727(19) 0.0762(19) 0.110(3) 0.0196(18) 0.0169(17) 0.0049(15)
F00B 0.0740(19) 0.102(2) 0.094(2) 0.0288(19) 0.0237(17) 0.0122(17)
F00C 0.097(2) 0.0758(19) 0.107(3) 0.0206(19) 0.034(2) 0.0023(17)
F00D 0.088(2) 0.086(2) 0.103(3) -0.0028(19) 0.025(2) -0.0153(19)
O00E 0.0636(19) 0.077(2) 0.082(2) 0.0286(18) 0.0245(17) -0.0081(16)
F00F 0.083(2) 0.138(3) 0.076(2) 0.012(2) 0.0372(18) -0.005(2)
F00G 0.121(3) 0.076(2) 0.110(3) 0.0245(19) 0.052(2) 0.0164(19)
O00H 0.0621(19) 0.079(2) 0.086(2) 0.0277(19) 0.0265(17) -0.0038(16)
F00I 0.094(2) 0.113(3) 0.086(2) -0.016(2) 0.0171(19) -0.032(2)
F00J 0.067(2) 0.129(3) 0.111(3) 0.030(2) -0.0101(18) -0.024(2)
F00K 0.094(2) 0.108(3) 0.083(2) -0.009(2) 0.0066(18) -0.010(2)
F00L 0.092(2) 0.096(2) 0.102(3) -0.004(2) 0.016(2) -0.023(2)
F00M 0.109(3) 0.137(3) 0.065(2) -0.005(2) 0.0265(19) -0.004(2)
O00N 0.067(2) 0.086(2) 0.085(3) 0.032(2) 0.0150(19) -0.0021(18)
O00O 0.068(2) 0.091(2) 0.081(2) 0.030(2) 0.0196(18) 0.0065(19)
N00P 0.053(2) 0.066(2) 0.072(3) 0.0101(19) 0.0247(18) -0.0058(17)
N00Q 0.0461(18) 0.070(2) 0.071(2) 0.0161(19) 0.0171(17) -0.0043(16)
F00R 0.104(3) 0.086(2) 0.172(4) 0.053(3) 0.037(3) -0.006(2)
F00S 0.067(2) 0.105(3) 0.159(4) 0.048(3) 0.006(2) 0.0123(19)
F00T 0.122(3) 0.171(4) 0.077(3) 0.035(3) 0.038(2) -0.007(3)
N00U 0.053(2) 0.066(2) 0.066(2) 0.0127(18) 0.0196(17) -0.0114(17)
F00V 0.099(3) 0.141(3) 0.103(3) 0.015(2) 0.056(2) 0.003(2)
F00W 0.130(3) 0.136(3) 0.077(2) 0.001(2) 0.038(2) 0.014(3)
N00X 0.051(2) 0.072(2) 0.076(3) 0.018(2) 0.0241(18) -0.0044(17)
F00Y 0.062(2) 0.191(5) 0.130(3) 0.074(3) 0.016(2) 0.011(2)
F00Z 0.159(4) 0.141(4) 0.076(2) 0.024(2) 0.046(3) -0.027(3)
F010 0.124(3) 0.122(3) 0.111(3) -0.019(3) 0.023(3) -0.054(3)
F011 0.080(2) 0.201(5) 0.103(3) 0.025(3) -0.011(2) -0.058(3)
F012 0.192(5) 0.128(4) 0.116(3) 0.064(3) 0.045(3) -0.021(3)
F013 0.121(3) 0.165(4) 0.139(4) 0.089(3) 0.033(3) -0.022(3)
F014 0.189(5) 0.083(3) 0.170(5) 0.059(3) 0.068(4) 0.021(3)
C015 0.058(2) 0.070(3) 0.064(3) 0.012(2) 0.016(2) -0.005(2)
C016 0.062(3) 0.067(3) 0.064(3) 0.012(2) 0.023(2) -0.007(2)
C017 0.059(3) 0.070(3) 0.068(3) 0.016(2) 0.019(2) 0.000(2)
C018 0.060(3) 0.069(3) 0.067(3) 0.015(2) 0.024(2) -0.003(2)
C019 0.062(3) 0.073(3) 0.065(3) 0.016(2) 0.020(2) -0.007(2)
C01A 0.065(3) 0.078(3) 0.076(3) 0.012(3) 0.029(3) 0.002(2)
C01B 0.060(3) 0.068(3) 0.072(3) 0.020(2) 0.022(2) -0.006(2)
C01C 0.071(3) 0.068(3) 0.073(3) 0.019(2) 0.025(2) -0.001(2)
C01D 0.057(3) 0.074(3) 0.072(3) 0.019(2) 0.016(2) -0.008(2)
C01E 0.067(3) 0.071(3) 0.065(3) 0.018(2) 0.015(2) -0.007(2)
C01F 0.065(3) 0.072(3) 0.069(3) 0.013(2) 0.019(2) -0.005(2)
C01G 0.067(3) 0.068(3) 0.072(3) 0.010(2) 0.022(2) -0.006(2)
C01H 0.067(3) 0.077(3) 0.069(3) 0.011(3) 0.016(2) -0.010(3)
C01I 0.072(3) 0.074(3) 0.074(3) 0.025(3) 0.026(2) -0.010(2)
C01J 0.067(3) 0.078(3) 0.077(4) 0.017(3) 0.021(3) 0.000(2)
C01K 0.078(3) 0.079(3) 0.068(3) 0.012(3) 0.018(3) -0.014(3)
C01L 0.065(3) 0.079(3) 0.058(3) 0.011(2) 0.019(2) -0.011(2)
C01M 0.070(3) 0.086(3) 0.068(3) 0.017(3) 0.026(3) 0.004(3)
C01N 0.061(3) 0.086(3) 0.065(3) 0.014(3) 0.019(2) -0.005(2)
C01O 0.061(3) 0.079(3) 0.075(3) 0.028(3) 0.015(2) -0.004(2)
C01P 0.080(3) 0.075(3) 0.086(4) 0.025(3) 0.025(3) -0.002(3)
C01Q 0.064(3) 0.072(3) 0.081(4) 0.018(3) 0.014(2) -0.003(2)
C01R 0.066(3) 0.092(4) 0.081(4) 0.025(3) 0.024(3) -0.012(3)
C01S 0.057(3) 0.090(4) 0.077(4) 0.016(3) 0.020(2) -0.002(2)
C01T 0.078(3) 0.080(3) 0.082(4) 0.011(3) 0.029(3) -0.002(3)
C01U 0.067(3) 0.075(3) 0.071(3) 0.014(3) 0.022(2) -0.003(2)
C01V 0.078(3) 0.092(4) 0.065(3) 0.006(3) 0.020(3) 0.003(3)
C01W 0.087(4) 0.081(4) 0.094(4) 0.023(3) 0.034(3) 0.014(3)
C01X 0.068(3) 0.091(4) 0.070(3) 0.013(3) 0.018(3) -0.015(3)
C01Y 0.066(3) 0.101(4) 0.073(3) 0.027(3) 0.019(3) -0.009(3)
C01Z 0.074(3) 0.088(4) 0.062(3) 0.010(3) 0.022(2) -0.006(3)
C020 0.066(3) 0.081(3) 0.092(4) 0.029(3) 0.018(3) -0.003(3)
C021 0.073(3) 0.081(3) 0.077(4) 0.002(3) 0.011(3) -0.009(3)
C022 0.056(3) 0.100(4) 0.081(4) 0.026(3) 0.004(2) -0.012(3)
C023 0.081(3) 0.070(3) 0.094(4) 0.030(3) 0.035(3) -0.001(3)
C024 0.068(3) 0.091(4) 0.067(3) 0.023(3) 0.019(2) -0.007(3)
C025 0.072(3) 0.080(3) 0.075(3) 0.008(3) 0.014(3) -0.020(3)
C026 0.069(3) 0.088(4) 0.073(4) 0.012(3) 0.018(3) -0.010(3)
C027 0.065(3) 0.088(4) 0.084(4) 0.024(3) 0.026(3) -0.004(3)
C028 0.085(4) 0.077(3) 0.089(4) 0.024(3) 0.034(3) 0.005(3)
C24 0.078(3) 0.080(3) 0.075(3) 0.011(3) 0.026(3) -0.012(3)
C02A 0.079(4) 0.102(4) 0.079(4) 0.017(3) 0.034(3) 0.007(3)
C02B 0.064(3) 0.090(4) 0.099(4) 0.034(3) 0.016(3) -0.001(3)
C02C 0.088(4) 0.079(3) 0.085(4) 0.007(3) 0.026(3) -0.023(3)
C02D 0.071(3) 0.110(5) 0.074(4) 0.014(3) 0.018(3) 0.001(3)
C02E 0.081(4) 0.085(4) 0.073(4) 0.013(3) 0.012(3) 0.004(3)
C02F 0.097(5) 0.105(5) 0.069(4) -0.002(3) 0.017(3) -0.045(4)
C02G 0.099(4) 0.091(4) 0.070(4) 0.010(3) 0.032(3) 0.014(3)
C02H 0.098(4) 0.063(3) 0.101(4) 0.015(3) 0.040(4) -0.013(3)
C02I 0.078(3) 0.079(3) 0.091(4) 0.026(3) 0.035(3) -0.007(3)
C02J 0.092(4) 0.109(5) 0.064(3) 0.015(3) 0.029(3) -0.002(3)
C02K 0.074(3) 0.108(4) 0.073(4) 0.008(3) 0.028(3) -0.011(3)
C02L 0.084(4) 0.076(4) 0.111(5) 0.036(3) 0.026(4) -0.005(3)
C02M 0.103(4) 0.111(5) 0.061(3) 0.025(3) 0.023(3) -0.023(4)
C02N 0.056(3) 0.139(6) 0.102(5) 0.030(4) 0.015(3) -0.009(3)
C02P 0.096(4) 0.087(4) 0.094(5) 0.034(3) 0.039(3) -0.002(3)
C02Q 0.076(4) 0.091(4) 0.101(5) 0.002(4) 0.021(3) -0.013(3)
C02R 0.081(4) 0.129(6) 0.075(4) 0.043(4) 0.021(3) -0.003(4)
B02T 0.058(3) 0.063(3) 0.067(3) 0.015(2) 0.019(2) 0.002(2)
C02V 0.084(4) 0.119(5) 0.073(4) 0.002(3) 0.009(3) -0.020(4)
C02W 0.063(3) 0.133(6) 0.086(4) 0.019(4) 0.026(3) 0.012(3)
C02X 0.104(5) 0.125(6) 0.076(4) 0.040(4) 0.037(4) -0.006(4)
C1 0.089(4) 0.146(7) 0.066(4) 0.011(4) 0.030(3) -0.008(4)
B2 0.058(3) 0.064(3) 0.068(3) 0.012(3) 0.016(2) -0.008(2)
C3 0.073(4) 0.138(6) 0.100(5) 0.031(4) 0.037(3) 0.023(4)
C4 0.104(5) 0.074(4) 0.125(6) 0.028(4) 0.051(4) 0.002(3)
C16 0.115(5) 0.074(4) 0.127(6) 0.022(4) 0.039(5) -0.004(4)
C2 0.125(6) 0.096(5) 0.101(5) 0.035(4) 0.022(4) 0.021(4)
C17 0.131(6) 0.123(6) 0.089(5) 0.028(4) 0.049(4) -0.015(5)
C5 0.122(6) 0.063(3) 0.125(6) 0.027(4) 0.043(5) 0.003(3)
C13 0.088(4) 0.114(5) 0.100(5) 0.030(4) 0.032(4) -0.021(4)
C7 0.118(5) 0.083(4) 0.093(5) 0.000(3) 0.029(4) -0.035(4)
C8 0.057(3) 0.165(8) 0.112(6) 0.022(5) 0.016(3) 0.001(4)
C9 0.127(6) 0.075(4) 0.114(6) 0.012(4) 0.028(5) -0.022(4)
C10 0.067(4) 0.153(7) 0.091(5) 0.013(5) 0.010(3) -0.010(4)
C11 0.088(4) 0.148(7) 0.068(4) 0.005(4) 0.018(3) 0.002(4)
C12 0.082(4) 0.102(5) 0.147(7) 0.048(5) 0.044(4) -0.010(4)
C14 0.103(5) 0.077(4) 0.133(6) 0.020(4) 0.038(5) 0.006(4)
C15 0.083(5) 0.200(10) 0.116(6) -0.002(6) 0.034(4) 0.033(6)
C18 0.089(4) 0.090(4) 0.105(5) 0.040(4) 0.024(4) 0.009(3)
C19 0.076(4) 0.132(6) 0.090(5) 0.008(4) 0.008(3) -0.020(4)
C23 0.084(4) 0.112(5) 0.106(5) 0.058(4) 0.019(4) -0.014(4)
C20 0.146(7) 0.119(6) 0.087(5) 0.038(4) 0.049(5) -0.003(5)
C21 0.091(5) 0.083(4) 0.157(8) 0.004(5) 0.047(5) -0.004(4)
C25 0.102(5) 0.146(7) 0.085(5) 0.026(5) 0.036(4) -0.026(5)
C22 0.078(4) 0.126(6) 0.173(8) 0.063(6) 0.037(5) -0.020(4)
C27 0.068(3) 0.133(6) 0.087(4) 0.043(4) 0.020(3) -0.003(4)
C26 0.070(4) 0.138(6) 0.072(4) 0.023(4) 0.004(3) -0.031(4)
C30 0.107(5) 0.079(4) 0.119(6) 0.039(4) 0.038(4) 0.004(3)
C6 0.114(5) 0.092(4) 0.090(5) 0.048(4) 0.018(4) -0.015(4)
C29 0.033(4) 0.055(5) 0.110(9) 0.003(5) -0.020(5) 0.007(3)
C28 0.108(13) 0.079(10) 0.20(3) -0.005(14) 0.071(17) -0.005(8)
N2 0.098(7) 0.059(5) 0.099(8) 0.004(5) 0.049(7) 0.019(5)

loop_
_atom_type_symbol
_atom_type_description
_atom_type_scat_dispersion_real
_atom_type_scat_dispersion_imag
_atom_type_scat_source
C C 0.0181 0.0091 'International Tables Vol C Tables 4.2.6.8 and 6.1.1.4'
H H 0.0000 0.0000 'International Tables Vol C Tables 4.2.6.8 and 6.1.1.4'
B B 0.0090 0.0039 'International Tables Vol C Tables 4.2.6.8 and 6.1.1.4'
F F 0.0727 0.0534 'International Tables Vol C Tables 4.2.6.8 and 6.1.1.4'
N N 0.0311 0.0180 'International Tables Vol C Tables 4.2.6.8 and 6.1.1.4'
O O 0.0492 0.0322 'International Tables Vol C Tables 4.2.6.8 and 6.1.1.4'
P P 0.2955 0.4335 'International Tables Vol C Tables 4.2.6.8 and 6.1.1.4'

loop_
_geom_angle_atom_site_label_1
_geom_angle_atom_site_label_2
_geom_angle_atom_site_label_3
_geom_angle
_geom_angle_site_symmetry_1
_geom_angle_site_symmetry_3
_geom_angle_publ_flag
N00P P001 C019 106.9(2) . . ?
N00P P001 C01B 108.2(2) . . ?
N00P P001 C01C 111.2(2) . . ?
C01B P001 C019 106.2(2) . . ?
C01C P001 C019 109.2(3) . . ?
C01C P001 C01B 114.8(3) . . ?
N00X P002 C01A 110.7(2) . . ?
N00X P002 C01N 108.6(3) . . ?
N00X P002 C01S 105.7(3) . . ?
C01A P002 C01N 108.9(3) . . ?
C01A P002 C01S 116.7(3) . . ?
C01N P002 C01S 105.9(2) . . ?
C016 O00E C023 120.1(4) . . ?
C018 O00H C02I 121.3(4) . . ?
P001 N00P H00P 108.6 . . ?
N00U N00P P001 126.0(3) . . ?
N00U N00P H00P 107.9 . . ?
N00X N00Q B02T 116.6(4) . . ?
C018 N00Q N00X 111.1(4) . . ?
C018 N00Q B02T 120.5(4) . . ?
N00P N00U B2 117.4(4) . . ?
C016 N00U N00P 111.2(4) . . ?
C016 N00U B2 120.3(4) . . ?
P002 N00X H00X 108.5 . . ?
N00Q N00X P002 126.4(3) . . ?
N00Q N00X H00X 107.8 . . ?
C01F C015 C01G 111.3(5) . . ?
C01F C015 B2 127.8(4) . . ?
C01G C015 B2 120.5(4) . . ?
O00E C016 N00U 109.4(4) . . ?
O00N C016 O00E 125.4(4) . . ?
O00N C016 N00U 125.2(4) . . ?
C01J C017 B02T 127.9(5) . . ?
C01U C017 C01J 111.1(5) . . ?
C01U C017 B02T 120.9(4) . . ?
O00H C018 N00Q 109.9(4) . . ?
O00O C018 O00H 125.0(4) . . ?
O00O C018 N00Q 125.1(4) . . ?
C01I C019 P001 120.2(4) . . ?
C01Z C019 P001 119.5(4) . . ?
C01Z C019 C01I 120.3(5) . . ?
C01T C01A P002 115.3(5) . . ?
C01T C01A C01W 119.8(6) . . ?
C01W C01A P002 124.8(5) . . ?
C026 C01B P001 118.2(4) . . ?
C026 C01B C027 119.7(5) . . ?
C027 C01B P001 122.1(4) . . ?
C028 C01C P001 126.1(5) . . ?
C028 C01C C24 119.5(5) . . ?
C24 C01C P001 114.3(4) . . ?
C01H C01D C01Q 113.1(5) . . ?
C01H C01D B02T 129.5(5) . . ?
C01Q C01D B02T 117.3(5) . . ?
C01K C01E C01P 113.3(5) . . ?
C01K C01E B2 119.8(5) . . ?
C01P C01E B2 126.4(5) . . ?
F003 C01F C015 120.0(5) . . ?
F003 C01F C01M 114.4(5) . . ?
C01M C01F C015 125.6(5) . . ?
F004 C01G C015 119.0(5) . . ?
F004 C01G C021 115.5(5) . . ?
C021 C01G C015 125.5(5) . . ?
F009 C01H C01D 121.0(5) . . ?
F009 C01H C025 115.4(5) . . ?
C01D C01H C025 123.5(6) . . ?
C019 C01I C02H 124.9(5) . . ?
C02P C01I C019 117.0(6) . . ?
C02P C01I C02H 118.1(5) . . ?
F008 C01J C017 119.5(5) . . ?
F008 C01J C02A 115.5(5) . . ?
C02A C01J C017 125.0(5) . . ?
F007 C01K C01E 119.0(5) . . ?
F007 C01K C02M 116.6(6) . . ?
C02M C01K C01E 124.4(6) . . ?
C01X C01L C01Y 112.0(5) . . ?
C01X C01L B2 128.2(5) . . ?
C01Y C01L B2 119.6(5) . . ?
F00F C01M C01F 120.9(5) . . ?
F00F C01M C01V 119.7(5) . . ?
C01F C01M C01V 119.4(5) . . ?
C01R C01N P002 120.1(4) . . ?
C01R C01N C02K 119.9(5) . . ?
C02K C01N P002 119.8(4) . . ?
C020 C01O B02T 127.7(5) . . ?
C024 C01O C020 113.2(5) . . ?
C024 C01O B02T 118.9(5) . . ?
F00G C01P C01E 121.8(5) . . ?
F00G C01P C30 114.7(6) . . ?
C30 C01P C01E 123.4(6) . . ?
F00A C01Q C01D 119.7(5) . . ?
F00A C01Q C02B 115.8(5) . . ?
C02B C01Q C01D 124.6(5) . . ?
C01N C01R C02C 124.2(5) . . ?
C13 C01R C01N 117.0(6) . . ?
C13 C01R C02C 118.8(6) . . ?
C02D C01S P002 117.1(4) . . ?
C02W C01S P002 123.4(5) . . ?
C02W C01S C02D 119.4(5) . . ?
C01A C01T H01T 119.4 . . ?
C02Q C01T C01A 121.1(6) . . ?
C02Q C01T H01T 119.4 . . ?
F006 C01U C017 119.6(5) . . ?
C02E C01U F006 114.6(5) . . ?
C02E C01U C017 125.8(5) . . ?
F00M C01V C01M 120.8(5) . . ?
F00M C01V C021 121.3(5) . . ?
C021 C01V C01M 117.9(5) . . ?
C01A C01W C2 125.1(6) . . ?
C14 C01W C01A 116.0(7) . . ?
C14 C01W C2 119.0(6) . . ?
F00D C01X C01L 121.6(5) . . ?
F00D C01X C02F 114.1(6) . . ?
C01L C01X C02F 124.2(7) . . ?
F00B C01Y C01L 118.8(5) . . ?
F00B C01Y C27 115.7(6) . . ?
C27 C01Y C01L 125.5(7) . . ?
C019 C01Z H01Z 119.9 . . ?
C02J C01Z C019 120.1(6) . . ?
C02J C01Z H01Z 119.9 . . ?
F00C C020 C01O 121.6(5) . . ?
F00C C020 C02L 114.8(6) . . ?
C02L C020 C01O 123.6(7) . . ?
F00I C021 C01G 120.8(5) . . ?
F00I C021 C01V 118.9(6) . . ?
C01V C021 C01G 120.4(5) . . ?
F00J C022 C025 120.1(6) . . ?
F00J C022 C02B 120.9(6) . . ?
C025 C022 C02B 119.0(5) . . ?
O00E C023 C4 109.8(5) . . ?
O00E C023 C12 100.9(5) . . ?
O00E C023 C20 109.5(5) . . ?
C4 C023 C12 111.2(6) . . ?
C20 C023 C4 113.6(6) . . ?
C20 C023 C12 111.1(6) . . ?
F005 C024 C01O 118.9(5) . . ?
F005 C024 C02R 116.6(6) . . ?
C02R C024 C01O 124.5(6) . . ?
F00L C025 C01H 119.2(6) . . ?
C022 C025 F00L 120.4(5) . . ?
C022 C025 C01H 120.3(6) . . ?
C01B C026 H026 119.1 . . ?
C02V C026 C01B 121.9(6) . . ?
C02V C026 H026 119.1 . . ?
C01B C027 C02N 117.4(6) . . ?
C01B C027 C3 124.5(6) . . ?
C02N C027 C3 118.1(6) . . ?
C01C C028 C18 125.8(6) . . ?
C5 C028 C01C 116.8(6) . . ?
C5 C028 C18 117.3(6) . . ?
C01C C24 H24 119.4 . . ?
C7 C24 C01C 121.3(6) . . ?
C7 C24 H24 119.4 . . ?
F00V C02A C01J 119.9(6) . . ?
F00V C02A C02G 120.2(6) . . ?
C01J C02A C02G 119.9(6) . . ?
F00S C02B C01Q 121.0(6) . . ?
F00S C02B C022 119.6(5) . . ?
C01Q C02B C022 119.4(6) . . ?
C01R C02C H02D 109.5 . . ?
C01R C02C H02E 109.5 . . ?
C01R C02C H02F 109.5 . . ?
H02D C02C H02E 109.5 . . ?
H02D C02C H02F 109.5 . . ?
H02E C02C H02F 109.5 . . ?
C01S C02D H02G 119.8 . . ?
C11 C02D C01S 120.4(6) . . ?
C11 C02D H02G 119.8 . . ?
F00K C02E C01U 121.2(6) . . ?
F00K C02E C02G 119.6(6) . . ?
C02G C02E C01U 119.2(6) . . ?
F010 C02F C01X 119.3(8) . . ?
F010 C02F C26 121.1(6) . . ?
C26 C02F C01X 119.6(7) . . ?
F00W C02G C02A 120.3(6) . . ?
F00W C02G C02E 120.9(6) . . ?
C02E C02G C02A 118.9(6) . . ?
C01I C02H H02A 109.5 . . ?
C01I C02H H02B 109.5 . . ?
C01I C02H H02C 109.5 . . ?
H02A C02H H02B 109.5 . . ?
H02A C02H H02C 109.5 . . ?
H02B C02H H02C 109.5 . . ?
O00H C02I C16 110.3(5) . . ?
O00H C02I C17 108.9(5) . . ?
O00H C02I C22 102.4(5) . . ?
C16 C02I C17 112.2(6) . . ?
C16 C02I C22 112.7(6) . . ?
C22 C02I C17 109.9(6) . . ?
C01Z C02J H02J 120.1 . . ?
C02X C02J C01Z 119.9(6) . . ?
C02X C02J H02J 120.1 . . ?
C01N C02K H02K 120.0 . . ?
C1 C02K C01N 119.9(7) . . ?
C1 C02K H02K 120.0 . . ?
F00R C02L C020 120.1(7) . . ?
F00R C02L C23 119.5(6) . . ?
C23 C02L C020 120.4(6) . . ?
F00Z C02M C01K 119.4(7) . . ?
F00Z C02M C6 121.1(6) . . ?
C6 C02M C01K 119.5(6) . . ?
C027 C02N H02N 119.4 . . ?
C19 C02N C027 121.3(6) . . ?
C19 C02N H02N 119.4 . . ?
C01I C02P H02P 119.0 . . ?
C02X C02P C01I 122.0(6) . . ?
C02X C02P H02P 119.0 . . ?
C01T C02Q H02Q 120.4 . . ?
C21 C02Q C01T 119.1(7) . . ?
C21 C02Q H02Q 120.4 . . ?
F00T C02R C024 119.0(7) . . ?
F00T C02R C23 122.1(6) . . ?
C23 C02R C024 118.9(7) . . ?
N00Q B02T C017 106.2(4) . . ?
N00Q B02T C01D 113.2(4) . . ?
N00Q B02T C01O 108.3(4) . . ?
C017 B02T C01O 113.4(4) . . ?
C01D B02T C017 113.1(4) . . ?
C01D B02T C01O 102.6(4) . . ?
C026 C02V H02V 121.0 . . ?
C19 C02V C026 118.0(7) . . ?
C19 C02V H02V 121.0 . . ?
C01S C02W C15 123.8(6) . . ?
C8 C02W C01S 117.4(7) . . ?
C8 C02W C15 118.8(6) . . ?
C02J C02X C02P 120.6(6) . . ?
C02J C02X H02X 119.7 . . ?
C02P C02X H02X 119.7 . . ?
C02K C1 H1 119.7 . . ?
C25 C1 C02K 120.7(7) . . ?
C25 C1 H1 119.7 . . ?
N00U B2 C015 104.5(4) . . ?
N00U B2 C01E 111.1(4) . . ?
N00U B2 C01L 113.3(4) . . ?
C01E B2 C015 112.1(4) . . ?
C01L B2 C015 113.5(4) . . ?
C01L B2 C01E 102.7(4) . . ?
C027 C3 H3A 109.5 . . ?
C027 C3 H3B 109.5 . . ?
C027 C3 H3C 109.5 . . ?
H3A C3 H3B 109.5 . . ?
H3A C3 H3C 109.5 . . ?
H3B C3 H3C 109.5 . . ?
C023 C4 H4A 109.5 . . ?
C023 C4 H4B 109.5 . . ?
C023 C4 H4C 109.5 . . ?
H4A C4 H4B 109.5 . . ?
H4A C4 H4C 109.5 . . ?
H4B C4 H4C 109.5 . . ?
C02I C16 H16A 109.5 . . ?
C02I C16 H16B 109.5 . . ?
C02I C16 H16C 109.5 . . ?
H16A C16 H16B 109.5 . . ?
H16A C16 H16C 109.5 . . ?
H16B C16 H16C 109.5 . . ?
C01W C2 H2A 109.5 . . ?
C01W C2 H2B 109.5 . . ?
C01W C2 H2C 109.5 . . ?
H2A C2 H2B 109.5 . . ?
H2A C2 H2C 109.5 . . ?
H2B C2 H2C 109.5 . . ?
C02I C17 H17A 109.5 . . ?
C02I C17 H17B 109.5 . . ?
C02I C17 H17C 109.5 . . ?
H17A C17 H17B 109.5 . . ?
H17A C17 H17C 109.5 . . ?
H17B C17 H17C 109.5 . . ?
C028 C5 H5 118.8 . . ?
C9 C5 C028 122.5(7) . . ?
C9 C5 H5 118.8 . . ?
C01R C13 H13 118.9 . . ?
C25 C13 C01R 122.2(7) . . ?
C25 C13 H13 118.9 . . ?
C24 C7 H7 120.4 . . ?
C9 C7 C24 119.1(7) . . ?
C9 C7 H7 120.4 . . ?
C02W C8 H8 118.5 . . ?
C10 C8 C02W 123.0(7) . . ?
C10 C8 H8 118.5 . . ?
C5 C9 C7 120.8(6) . . ?
C5 C9 H9 119.6 . . ?
C7 C9 H9 119.6 . . ?
C8 C10 H10 120.1 . . ?
C8 C10 C11 119.8(6) . . ?
C11 C10 H10 120.1 . . ?
C02D C11 H11 120.0 . . ?
C10 C11 C02D 119.9(7) . . ?
C10 C11 H11 120.0 . . ?
C023 C12 H12A 109.5 . . ?
C023 C12 H12B 109.5 . . ?
C023 C12 H12C 109.5 . . ?
H12A C12 H12B 109.5 . . ?
H12A C12 H12C 109.5 . . ?
H12B C12 H12C 109.5 . . ?
C01W C14 H14 118.1 . . ?
C21 C14 C01W 123.8(7) . . ?
C21 C14 H14 118.1 . . ?
C02W C15 H15A 109.5 . . ?
C02W C15 H15B 109.5 . . ?
C02W C15 H15C 109.5 . . ?
H15A C15 H15B 109.5 . . ?
H15A C15 H15C 109.5 . . ?
H15B C15 H15C 109.5 . . ?
C028 C18 H18A 109.5 . . ?
C028 C18 H18B 109.5 . . ?
C028 C18 H18C 109.5 . . ?
H18A C18 H18B 109.5 . . ?
H18A C18 H18C 109.5 . . ?
H18B C18 H18C 109.5 . . ?
C02N C19 H19 119.1 . . ?
C02V C19 C02N 121.7(6) . . ?
C02V C19 H19 119.1 . . ?
F013 C23 C02L 121.3(7) . . ?
F013 C23 C02R 119.4(8) . . ?
C02L C23 C02R 119.3(6) . . ?
C023 C20 H20A 109.5 . . ?
C023 C20 H20B 109.5 . . ?
C023 C20 H20C 109.5 . . ?
H20A C20 H20B 109.5 . . ?
H20A C20 H20C 109.5 . . ?
H20B C20 H20C 109.5 . . ?
C02Q C21 H21 119.9 . . ?
C14 C21 C02Q 120.1(7) . . ?
C14 C21 H21 119.9 . . ?
C1 C25 C13 120.1(6) . . ?
C1 C25 H25 120.0 . . ?
C13 C25 H25 120.0 . . ?
C02I C22 H22A 109.5 . . ?
C02I C22 H22B 109.5 . . ?
C02I C22 H22C 109.5 . . ?
H22A C22 H22B 109.5 . . ?
H22A C22 H22C 109.5 . . ?
H22B C22 H22C 109.5 . . ?
F00Y C27 C01Y 120.5(8) . . ?
C26 C27 F00Y 120.0(7) . . ?
C26 C27 C01Y 119.5(7) . . ?
F011 C26 C02F 120.0(8) . . ?
C27 C26 F011 120.9(8) . . ?
C27 C26 C02F 119.1(6) . . ?
F014 C30 C01P 119.8(7) . . ?
C6 C30 F014 119.6(6) . . ?
C6 C30 C01P 120.6(7) . . ?
F012 C6 C02M 120.1(7) . . ?
C30 C6 F012 121.1(7) . . ?
C30 C6 C02M 118.8(6) . . ?
H29A C29 H29B 109.5 . . ?
H29A C29 H29C 109.5 . . ?
H29B C29 H29C 109.5 . . ?
C28 C29 H29A 109.5 . . ?
C28 C29 H29B 109.5 . . ?
C28 C29 H29C 109.5 . . ?
N2 C28 C29 169.8(18) . . ?

loop_
_geom_bond_atom_site_label_1
_geom_bond_atom_site_label_2
_geom_bond_distance
_geom_bond_site_symmetry_2
_geom_bond_publ_flag
P001 N00P 1.643(4) . ?
P001 C019 1.828(5) . ?
P001 C01B 1.803(5) . ?
P001 C01C 1.791(5) . ?
P002 N00X 1.641(5) . ?
P002 C01A 1.792(6) . ?
P002 C01N 1.809(5) . ?
P002 C01S 1.818(6) . ?
F003 C01F 1.353(6) . ?
F004 C01G 1.365(6) . ?
F005 C024 1.352(7) . ?
F006 C01U 1.374(6) . ?
F007 C01K 1.363(7) . ?
F008 C01J 1.358(6) . ?
F009 C01H 1.357(7) . ?
F00A C01Q 1.361(7) . ?
F00B C01Y 1.370(8) . ?
F00C C020 1.352(8) . ?
F00D C01X 1.361(8) . ?
O00E C016 1.335(6) . ?
O00E C023 1.483(6) . ?
F00F C01M 1.330(6) . ?
F00G C01P 1.344(8) . ?
O00H C018 1.332(6) . ?
O00H C02I 1.480(6) . ?
F00I C021 1.356(6) . ?
F00J C022 1.354(6) . ?
F00K C02E 1.355(7) . ?
F00L C025 1.366(7) . ?
F00M C01V 1.324(7) . ?
O00N C016 1.210(6) . ?
O00O C018 1.226(6) . ?
N00P H00P 0.8602 . ?
N00P N00U 1.419(5) . ?
N00Q N00X 1.428(5) . ?
N00Q C018 1.383(7) . ?
N00Q B02T 1.599(7) . ?
F00R C02L 1.354(8) . ?
F00S C02B 1.355(8) . ?
F00T C02R 1.348(9) . ?
N00U C016 1.394(7) . ?
N00U B2 1.580(8) . ?
F00V C02A 1.351(7) . ?
F00W C02G 1.348(7) . ?
N00X H00X 0.8598 . ?
F00Y C27 1.354(9) . ?
F00Z C02M 1.360(8) . ?
F010 C02F 1.360(9) . ?
F011 C26 1.343(7) . ?
F012 C6 1.346(7) . ?
F013 C23 1.339(7) . ?
F014 C30 1.349(9) . ?
C015 C01F 1.396(7) . ?
C015 C01G 1.396(7) . ?
C015 B2 1.655(8) . ?
C017 C01J 1.398(8) . ?
C017 C01U 1.386(7) . ?
C017 B02T 1.656(8) . ?
C019 C01I 1.406(7) . ?
C019 C01Z 1.396(8) . ?
C01A C01T 1.394(8) . ?
C01A C01W 1.435(9) . ?
C01B C026 1.399(8) . ?
C01B C027 1.408(8) . ?
C01C C028 1.407(8) . ?
C01C C24 1.413(8) . ?
C01D C01H 1.381(8) . ?
C01D C01Q 1.402(8) . ?
C01D B02T 1.653(7) . ?
C01E C01K 1.383(8) . ?
C01E C01P 1.386(8) . ?
C01E B2 1.650(7) . ?
C01F C01M 1.370(8) . ?
C01G C021 1.366(9) . ?
C01H C025 1.381(8) . ?
C01I C02H 1.499(9) . ?
C01I C02P 1.394(8) . ?
C01J C02A 1.362(9) . ?
C01K C02M 1.375(9) . ?
C01L C01X 1.377(8) . ?
C01L C01Y 1.386(9) . ?
C01L B2 1.645(7) . ?
C01M C01V 1.392(8) . ?
C01N C01R 1.408(8) . ?
C01N C02K 1.417(9) . ?
C01O C020 1.397(8) . ?
C01O C024 1.385(9) . ?
C01O B02T 1.670(7) . ?
C01P C30 1.383(9) . ?
C01Q C02B 1.362(8) . ?
C01R C02C 1.506(9) . ?
C01R C13 1.408(9) . ?
C01S C02D 1.413(9) . ?
C01S C02W 1.400(8) . ?
C01T H01T 0.9300 . ?
C01T C02Q 1.388(9) . ?
C01U C02E 1.371(9) . ?
C01V C021 1.364(9) . ?
C01W C2 1.507(10) . ?
C01W C14 1.388(10) . ?
C01X C02F 1.392(8) . ?
C01Y C27 1.379(9) . ?
C01Z H01Z 0.9300 . ?
C01Z C02J 1.391(8) . ?
C020 C02L 1.371(9) . ?
C022 C025 1.360(9) . ?
C022 C02B 1.370(9) . ?
C023 C4 1.513(9) . ?
C023 C12 1.534(9) . ?
C023 C20 1.491(10) . ?
C024 C02R 1.382(8) . ?
C026 H026 0.9300 . ?
C026 C02V 1.387(8) . ?
C027 C02N 1.410(9) . ?
C027 C3 1.466(10) . ?
C028 C5 1.406(9) . ?
C028 C18 1.509(10) . ?
C24 H24 0.9300 . ?
C24 C7 1.377(8) . ?
C02A C02G 1.365(9) . ?
C02C H02D 0.9600 . ?
C02C H02E 0.9600 . ?
C02C H02F 0.9600 . ?
C02D H02G 0.9300 . ?
C02D C11 1.381(9) . ?
C02E C02G 1.357(9) . ?
C02F C26 1.366(12) . ?
C02H H02A 0.9600 . ?
C02H H02B 0.9600 . ?
C02H H02C 0.9600 . ?
C02I C16 1.510(10) . ?
C02I C17 1.524(10) . ?
C02I C22 1.517(10) . ?
C02J H02J 0.9300 . ?
C02J C02X 1.349(10) . ?
C02K H02K 0.9300 . ?
C02K C1 1.384(9) . ?
C02L C23 1.359(11) . ?
C02M C6 1.372(11) . ?
C02N H02N 0.9300 . ?
C02N C19 1.377(11) . ?
C02P H02P 0.9300 . ?
C02P C02X 1.378(10) . ?
C02Q H02Q 0.9300 . ?
C02Q C21 1.377(12) . ?
C02R C23 1.371(11) . ?
C02V H02V 0.9300 . ?
C02V C19 1.373(11) . ?
C02W C8 1.391(10) . ?
C02W C15 1.504(11) . ?
C02X H02X 0.9300 . ?
C1 H1 0.9300 . ?
C1 C25 1.358(12) . ?
C3 H3A 0.9600 . ?
C3 H3B 0.9600 . ?
C3 H3C 0.9600 . ?
C4 H4A 0.9600 . ?
C4 H4B 0.9600 . ?
C4 H4C 0.9600 . ?
C16 H16A 0.9600 . ?
C16 H16B 0.9600 . ?
C16 H16C 0.9600 . ?
C2 H2A 0.9600 . ?
C2 H2B 0.9600 . ?
C2 H2C 0.9600 . ?
C17 H17A 0.9600 . ?
C17 H17B 0.9600 . ?
C17 H17C 0.9600 . ?
C5 H5 0.9300 . ?
C5 C9 1.366(11) . ?
C13 H13 0.9300 . ?
C13 C25 1.379(11) . ?
C7 H7 0.9300 . ?
C7 C9 1.370(12) . ?
C8 H8 0.9300 . ?
C8 C10 1.362(11) . ?
C9 H9 0.9300 . ?
C10 H10 0.9300 . ?
C10 C11 1.371(10) . ?
C11 H11 0.9300 . ?
C12 H12A 0.9600 . ?
C12 H12B 0.9600 . ?
C12 H12C 0.9600 . ?
C14 H14 0.9300 . ?
C14 C21 1.363(12) . ?
C15 H15A 0.9600 . ?
C15 H15B 0.9600 . ?
C15 H15C 0.9600 . ?
C18 H18A 0.9600 . ?
C18 H18B 0.9600 . ?
C18 H18C 0.9600 . ?
C19 H19 0.9300 . ?
C20 H20A 0.9600 . ?
C20 H20B 0.9600 . ?
C20 H20C 0.9600 . ?
C21 H21 0.9300 . ?
C25 H25 0.9300 . ?
C22 H22A 0.9600 . ?
C22 H22B 0.9600 . ?
C22 H22C 0.9600 . ?
C27 C26 1.339(11) . ?
C30 C6 1.345(11) . ?
C29 H29A 0.9600 . ?
C29 H29B 0.9600 . ?
C29 H29C 0.9600 . ?
C29 C28 1.31(3) . ?
C28 N2 1.08(3) . ?

loop_
_geom_torsion_atom_site_label_1
_geom_torsion_atom_site_label_2
_geom_torsion_atom_site_label_3
_geom_torsion_atom_site_label_4
_geom_torsion
_geom_torsion_site_symmetry_1
_geom_torsion_site_symmetry_2
_geom_torsion_site_symmetry_3
_geom_torsion_site_symmetry_4
_geom_torsion_publ_flag
P001 N00P N00U C016 -63.9(5) . . . . ?
P001 N00P N00U B2 152.0(4) . . . . ?
P001 C019 C01I C02H 0.8(8) . . . . ?
P001 C019 C01I C02P -178.4(5) . . . . ?
P001 C019 C01Z C02J 179.0(5) . . . . ?
P001 C01B C026 C02V 177.2(5) . . . . ?
P001 C01B C027 C02N -177.2(5) . . . . ?
P001 C01B C027 C3 6.4(8) . . . . ?
P001 C01C C028 C5 -179.5(5) . . . . ?
P001 C01C C028 C18 -2.8(9) . . . . ?
P001 C01C C24 C7 179.2(5) . . . . ?
P002 C01A C01T C02Q 179.5(5) . . . . ?
P002 C01A C01W C2 0.9(10) . . . . ?
P002 C01A C01W C14 -179.3(5) . . . . ?
P002 C01N C01R C02C 3.3(8) . . . . ?
P002 C01N C01R C13 -177.6(5) . . . . ?
P002 C01N C02K C1 177.4(5) . . . . ?
P002 C01S C02D C11 174.5(6) . . . . ?
P002 C01S C02W C8 -173.1(6) . . . . ?
P002 C01S C02W C15 7.3(12) . . . . ?
F003 C01F C01M F00F -0.6(8) . . . . ?
F003 C01F C01M C01V 179.4(5) . . . . ?
F004 C01G C021 F00I -2.0(9) . . . . ?
F004 C01G C021 C01V 179.6(6) . . . . ?
F005 C024 C02R F00T -0.8(9) . . . . ?
F005 C024 C02R C23 -179.5(6) . . . . ?
F006 C01U C02E F00K -0.8(8) . . . . ?
F006 C01U C02E C02G 178.0(6) . . . . ?
F007 C01K C02M F00Z 3.6(9) . . . . ?
F007 C01K C02M C6 -176.5(6) . . . . ?
F008 C01J C02A F00V -0.7(9) . . . . ?
F008 C01J C02A C02G -179.3(6) . . . . ?
F009 C01H C025 F00L -3.0(8) . . . . ?
F009 C01H C025 C022 177.2(5) . . . . ?
F00A C01Q C02B F00S -1.2(9) . . . . ?
F00A C01Q C02B C022 -178.8(5) . . . . ?
F00B C01Y C27 F00Y -1.2(8) . . . . ?
F00B C01Y C27 C26 179.0(5) . . . . ?
F00C C020 C02L F00R -3.0(9) . . . . ?
F00C C020 C02L C23 177.8(6) . . . . ?
F00D C01X C02F F010 -3.5(8) . . . . ?
F00D C01X C02F C26 178.5(6) . . . . ?
F00F C01M C01V F00M 1.8(10) . . . . ?
F00F C01M C01V C021 -179.5(6) . . . . ?
F00G C01P C30 F014 1.0(10) . . . . ?
F00G C01P C30 C6 179.8(7) . . . . ?
F00J C022 C025 F00L 0.4(9) . . . . ?
F00J C022 C025 C01H -179.8(5) . . . . ?
F00J C022 C02B F00S 1.6(10) . . . . ?
F00J C022 C02B C01Q 179.3(6) . . . . ?
F00K C02E C02G F00W -1.0(10) . . . . ?
F00K C02E C02G C02A -179.3(6) . . . . ?
F00M C01V C021 F00I 0.0(10) . . . . ?
F00M C01V C021 C01G 178.4(6) . . . . ?
N00P P001 C019 C01I -49.7(5) . . . . ?
N00P P001 C019 C01Z 132.3(4) . . . . ?
N00P P001 C01B C026 -17.1(5) . . . . ?
N00P P001 C01B C027 161.9(4) . . . . ?
N00P P001 C01C C028 111.4(5) . . . . ?
N00P P001 C01C C24 -65.9(5) . . . . ?
N00P N00U C016 O00E -177.1(4) . . . . ?
N00P N00U C016 O00N 1.6(7) . . . . ?
N00P N00U B2 C015 95.3(4) . . . . ?
N00P N00U B2 C01E -25.8(6) . . . . ?
N00P N00U B2 C01L -140.7(4) . . . . ?
F00R C02L C23 F013 -0.1(10) . . . . ?
F00R C02L C23 C02R 179.9(6) . . . . ?
F00T C02R C23 F013 2.3(10) . . . . ?
F00T C02R C23 C02L -177.7(6) . . . . ?
F00V C02A C02G F00W 2.3(10) . . . . ?
F00V C02A C02G C02E -179.4(6) . . . . ?
N00X P002 C01A C01T -68.0(5) . . . . ?
N00X P002 C01A C01W 110.2(5) . . . . ?
N00X P002 C01N C01R -51.2(5) . . . . ?
N00X P002 C01N C02K 134.4(5) . . . . ?
N00X P002 C01S C02D -21.0(5) . . . . ?
N00X P002 C01S C02W 157.5(6) . . . . ?
N00X N00Q C018 O00H -175.1(4) . . . . ?
N00X N00Q C018 O00O 6.5(7) . . . . ?
N00X N00Q B02T C017 93.5(5) . . . . ?
N00X N00Q B02T C01D -141.8(4) . . . . ?
N00X N00Q B02T C01O -28.7(6) . . . . ?
F00Y C27 C26 F011 1.0(10) . . . . ?
F00Y C27 C26 C02F -178.8(6) . . . . ?
F00Z C02M C6 F012 -0.9(11) . . . . ?
F00Z C02M C6 C30 179.7(7) . . . . ?
F010 C02F C26 F011 0.8(10) . . . . ?
F010 C02F C26 C27 -179.3(6) . . . . ?
F014 C30 C6 F012 -1.1(12) . . . . ?
F014 C30 C6 C02M 178.4(7) . . . . ?
C015 C01F C01M F00F 179.7(5) . . . . ?
C015 C01F C01M C01V -0.2(9) . . . . ?
C015 C01G C021 F00I 178.4(6) . . . . ?
C015 C01G C021 C01V 0.0(10) . . . . ?
C016 O00E C023 C4 52.3(7) . . . . ?
C016 O00E C023 C12 169.7(5) . . . . ?
C016 O00E C023 C20 -73.1(7) . . . . ?
C016 N00U B2 C015 -45.5(5) . . . . ?
C016 N00U B2 C01E -166.5(4) . . . . ?
C016 N00U B2 C01L 78.5(6) . . . . ?
C017 C01J C02A F00V 179.7(6) . . . . ?
C017 C01J C02A C02G 1.0(10) . . . . ?
C017 C01U C02E F00K 177.7(6) . . . . ?
C017 C01U C02E C02G -3.4(10) . . . . ?
C018 O00H C02I C16 51.5(7) . . . . ?
C018 O00H C02I C17 -72.0(7) . . . . ?
C018 O00H C02I C22 171.7(6) . . . . ?
C018 N00Q N00X P002 -71.7(5) . . . . ?
C018 N00Q B02T C017 -46.2(5) . . . . ?
C018 N00Q B02T C01D 78.6(6) . . . . ?
C018 N00Q B02T C01O -168.4(4) . . . . ?
C019 P001 N00P N00U -121.4(4) . . . . ?
C019 P001 C01B C026 -131.6(4) . . . . ?
C019 P001 C01B C027 47.5(5) . . . . ?
C019 P001 C01C C028 -130.9(5) . . . . ?
C019 P001 C01C C24 51.7(5) . . . . ?
C019 C01I C02P C02X 0.1(10) . . . . ?
C019 C01Z C02J C02X -1.3(10) . . . . ?
C01A P002 N00X N00Q 6.7(5) . . . . ?
C01A P002 C01N C01R -171.8(5) . . . . ?
C01A P002 C01N C02K 13.8(5) . . . . ?
C01A P002 C01S C02D 102.5(5) . . . . ?
C01A P002 C01S C02W -79.0(6) . . . . ?
C01A C01T C02Q C21 0.1(10) . . . . ?
C01A C01W C14 C21 0.0(11) . . . . ?
C01B P001 N00P N00U 124.6(4) . . . . ?
C01B P001 C019 C01I 65.7(5) . . . . ?
C01B P001 C019 C01Z -112.4(5) . . . . ?
C01B P001 C01C C028 -11.8(6) . . . . ?
C01B P001 C01C C24 170.9(4) . . . . ?
C01B C026 C02V C19 0.6(11) . . . . ?
C01B C027 C02N C19 -0.6(11) . . . . ?
C01C P001 N00P N00U -2.3(5) . . . . ?
C01C P001 C019 C01I -170.1(4) . . . . ?
C01C P001 C019 C01Z 11.9(5) . . . . ?
C01C P001 C01B C026 107.7(5) . . . . ?
C01C P001 C01B C027 -73.3(5) . . . . ?
C01C C028 C5 C9 2.0(11) . . . . ?
C01C C24 C7 C9 -0.7(11) . . . . ?
C01D C01H C025 F00L 179.3(5) . . . . ?
C01D C01H C025 C022 -0.5(9) . . . . ?
C01D C01Q C02B F00S 179.3(5) . . . . ?
C01D C01Q C02B C022 1.7(10) . . . . ?
C01E C01K C02M F00Z -179.3(6) . . . . ?
C01E C01K C02M C6 0.7(10) . . . . ?
C01E C01P C30 F014 -178.1(6) . . . . ?
C01E C01P C30 C6 0.6(11) . . . . ?
C01F C015 C01G F004 -179.4(5) . . . . ?
C01F C015 C01G C021 0.2(9) . . . . ?
C01F C015 B2 N00U 107.0(6) . . . . ?
C01F C015 B2 C01E -132.6(6) . . . . ?
C01F C015 B2 C01L -16.9(8) . . . . ?
C01F C01M C01V F00M -178.3(6) . . . . ?
C01F C01M C01V C021 0.5(9) . . . . ?
C01G C015 C01F F003 -179.8(5) . . . . ?
C01G C015 C01F C01M -0.1(8) . . . . ?
C01G C015 B2 N00U -64.1(6) . . . . ?
C01G C015 B2 C01E 56.3(7) . . . . ?
C01G C015 B2 C01L 172.0(5) . . . . ?
C01H C01D C01Q F00A 179.1(5) . . . . ?
C01H C01D C01Q C02B -1.5(8) . . . . ?
C01H C01D B02T N00Q 4.8(8) . . . . ?
C01H C01D B02T C017 125.7(6) . . . . ?
C01H C01D B02T C01O -111.7(6) . . . . ?
C01I C019 C01Z C02J 1.0(9) . . . . ?
C01I C02P C02X C02J -0.4(12) . . . . ?
C01J C017 C01U F006 -178.1(5) . . . . ?
C01J C017 C01U C02E 3.4(8) . . . . ?
C01J C017 B02T N00Q 110.6(6) . . . . ?
C01J C017 B02T C01D -14.2(8) . . . . ?
C01J C017 B02T C01O -130.5(6) . . . . ?
C01J C02A C02G F00W -179.0(6) . . . . ?
C01J C02A C02G C02E -0.7(10) . . . . ?
C01K C01E C01P F00G -179.3(5) . . . . ?
C01K C01E C01P C30 -0.3(9) . . . . ?
C01K C01E B2 N00U -53.7(6) . . . . ?
C01K C01E B2 C015 -170.2(5) . . . . ?
C01K C01E B2 C01L 67.7(6) . . . . ?
C01K C02M C6 F012 179.2(6) . . . . ?
C01K C02M C6 C30 -0.3(11) . . . . ?
C01L C01X C02F F010 178.3(5) . . . . ?
C01L C01X C02F C26 0.3(10) . . . . ?
C01L C01Y C27 F00Y -179.7(5) . . . . ?
C01L C01Y C27 C26 0.4(10) . . . . ?
C01M C01V C021 F00I -178.7(6) . . . . ?
C01M C01V C021 C01G -0.4(10) . . . . ?
C01N P002 N00X N00Q -112.8(4) . . . . ?
C01N P002 C01A C01T 51.4(5) . . . . ?
C01N P002 C01A C01W -130.4(5) . . . . ?
C01N P002 C01S C02D -136.1(5) . . . . ?
C01N P002 C01S C02W 42.3(7) . . . . ?
C01N C01R C13 C25 3.8(10) . . . . ?
C01N C02K C1 C25 -3.3(11) . . . . ?
C01O C020 C02L F00R 178.0(5) . . . . ?
C01O C020 C02L C23 -1.3(10) . . . . ?
C01O C024 C02R F00T 179.9(5) . . . . ?
C01O C024 C02R C23 1.2(10) . . . . ?
C01P C01E C01K F007 176.7(5) . . . . ?
C01P C01E C01K C02M -0.4(8) . . . . ?
C01P C01E B2 N00U 135.0(6) . . . . ?
C01P C01E B2 C015 18.5(7) . . . . ?
C01P C01E B2 C01L -103.6(6) . . . . ?
C01P C30 C6 F012 -179.8(7) . . . . ?
C01P C30 C6 C02M -0.3(12) . . . . ?
C01Q C01D C01H F009 -176.7(5) . . . . ?
C01Q C01D C01H C025 0.8(8) . . . . ?
C01Q C01D B02T N00Q -177.6(4) . . . . ?
C01Q C01D B02T C017 -56.7(6) . . . . ?
C01Q C01D B02T C01O 65.9(6) . . . . ?
C01R C01N C02K C1 3.0(9) . . . . ?
C01R C13 C25 C1 -4.2(13) . . . . ?
C01S P002 N00X N00Q 133.8(4) . . . . ?
C01S P002 C01A C01T 171.2(4) . . . . ?
C01S P002 C01A C01W -10.6(6) . . . . ?
C01S P002 C01N C01R 61.9(5) . . . . ?
C01S P002 C01N C02K -112.5(5) . . . . ?
C01S C02D C11 C10 1.3(12) . . . . ?
C01S C02W C8 C10 -4.4(14) . . . . ?
C01T C01A C01W C2 179.1(6) . . . . ?
C01T C01A C01W C14 -1.2(9) . . . . ?
C01T C02Q C21 C14 -1.3(12) . . . . ?
C01U C017 C01J F008 178.2(5) . . . . ?
C01U C017 C01J C02A -2.2(9) . . . . ?
C01U C017 B02T N00Q -66.2(6) . . . . ?
C01U C017 B02T C01D 169.0(5) . . . . ?
C01U C017 B02T C01O 52.7(7) . . . . ?
C01U C02E C02G F00W -179.9(6) . . . . ?
C01U C02E C02G C02A 1.8(10) . . . . ?
C01W C01A C01T C02Q 1.1(9) . . . . ?
C01W C14 C21 C02Q 1.3(13) . . . . ?
C01X C01L C01Y F00B -179.9(5) . . . . ?
C01X C01L C01Y C27 -1.4(8) . . . . ?
C01X C01L B2 N00U 7.5(8) . . . . ?
C01X C01L B2 C015 126.5(6) . . . . ?
C01X C01L B2 C01E -112.4(6) . . . . ?
C01X C02F C26 F011 178.8(6) . . . . ?
C01X C02F C26 C27 -1.4(10) . . . . ?
C01Y C01L C01X F00D -177.1(5) . . . . ?
C01Y C01L C01X C02F 1.0(8) . . . . ?
C01Y C01L B2 N00U -177.1(5) . . . . ?
C01Y C01L B2 C015 -58.2(6) . . . . ?
C01Y C01L B2 C01E 63.0(6) . . . . ?
C01Y C27 C26 F011 -179.2(6) . . . . ?
C01Y C27 C26 C02F 1.0(10) . . . . ?
C01Z C019 C01I C02H 178.8(6) . . . . ?
C01Z C019 C01I C02P -0.4(8) . . . . ?
C01Z C02J C02X C02P 1.0(11) . . . . ?
C020 C01O C024 F005 177.6(5) . . . . ?
C020 C01O C024 C02R -3.1(8) . . . . ?
C020 C01O B02T N00Q 129.6(6) . . . . ?
C020 C01O B02T C017 11.9(8) . . . . ?
C020 C01O B02T C01D -110.5(6) . . . . ?
C020 C02L C23 F013 179.1(6) . . . . ?
C020 C02L C23 C02R -0.9(11) . . . . ?
C023 O00E C016 O00N 15.4(8) . . . . ?
C023 O00E C016 N00U -165.9(5) . . . . ?
C024 C01O C020 F00C -175.8(5) . . . . ?
C024 C01O C020 C02L 3.1(8) . . . . ?
C024 C01O B02T N00Q -56.6(6) . . . . ?
C024 C01O B02T C017 -174.2(5) . . . . ?
C024 C01O B02T C01D 63.4(6) . . . . ?
C024 C02R C23 F013 -179.1(6) . . . . ?
C024 C02R C23 C02L 0.9(10) . . . . ?
C025 C022 C02B F00S -178.8(6) . . . . ?
C025 C022 C02B C01Q -1.2(10) . . . . ?
C026 C01B C027 C02N 1.8(8) . . . . ?
C026 C01B C027 C3 -174.6(6) . . . . ?
C026 C02V C19 C02N 0.7(12) . . . . ?
C027 C01B C026 C02V -1.8(9) . . . . ?
C027 C02N C19 C02V -0.6(13) . . . . ?
C028 C01C C24 C7 1.7(9) . . . . ?
C028 C5 C9 C7 -1.0(13) . . . . ?
C24 C01C C028 C5 -2.3(9) . . . . ?
C24 C01C C028 C18 174.4(6) . . . . ?
C24 C7 C9 C5 0.3(13) . . . . ?
C02B C022 C025 F00L -179.2(6) . . . . ?
C02B C022 C025 C01H 0.6(9) . . . . ?
C02C C01R C13 C25 -177.0(7) . . . . ?
C02D C01S C02W C8 5.4(11) . . . . ?
C02D C01S C02W C15 -174.2(8) . . . . ?
C02H C01I C02P C02X -179.1(7) . . . . ?
C02I O00H C018 O00O 14.7(9) . . . . ?
C02I O00H C018 N00Q -163.7(5) . . . . ?
C02K C01N C01R C02C 177.7(6) . . . . ?
C02K C01N C01R C13 -3.2(9) . . . . ?
C02K C1 C25 C13 3.8(13) . . . . ?
B02T N00Q N00X P002 145.0(4) . . . . ?
B02T N00Q C018 O00H -33.5(6) . . . . ?
B02T N00Q C018 O00O 148.2(5) . . . . ?
B02T C017 C01J F008 1.1(9) . . . . ?
B02T C017 C01J C02A -179.3(6) . . . . ?
B02T C017 C01U F006 -0.8(8) . . . . ?
B02T C017 C01U C02E -179.3(5) . . . . ?
B02T C01D C01H F009 1.0(9) . . . . ?
B02T C01D C01H C025 178.5(5) . . . . ?
B02T C01D C01Q F00A 1.1(8) . . . . ?
B02T C01D C01Q C02B -179.5(6) . . . . ?
B02T C01O C020 F00C -1.7(9) . . . . ?
B02T C01O C020 C02L 177.3(6) . . . . ?
B02T C01O C024 F005 2.9(8) . . . . ?
B02T C01O C024 C02R -177.8(5) . . . . ?
C02W C01S C02D C11 -4.0(11) . . . . ?
C02W C8 C10 C11 1.8(15) . . . . ?
B2 N00U C016 O00E -34.2(6) . . . . ?
B2 N00U C016 O00N 144.5(5) . . . . ?
B2 C015 C01F F003 8.4(9) . . . . ?
B2 C015 C01F C01M -171.9(5) . . . . ?
B2 C015 C01G F004 -6.9(8) . . . . ?
B2 C015 C01G C021 172.7(6) . . . . ?
B2 C01E C01K F007 4.3(8) . . . . ?
B2 C01E C01K C02M -172.8(6) . . . . ?
B2 C01E C01P F00G -7.5(9) . . . . ?
B2 C01E C01P C30 171.5(6) . . . . ?
B2 C01L C01X F00D -1.4(9) . . . . ?
B2 C01L C01X C02F 176.6(5) . . . . ?
B2 C01L C01Y F00B 4.1(7) . . . . ?
B2 C01L C01Y C27 -177.4(5) . . . . ?
C3 C027 C02N C19 176.0(7) . . . . ?
C2 C01W C14 C21 179.8(8) . . . . ?
C8 C10 C11 C02D -0.2(14) . . . . ?
C15 C02W C8 C10 175.2(9) . . . . ?
C18 C028 C5 C9 -175.0(8) . . . . ?
